data_7251123
loop_
_publ_author_name
'Rao, Feiyang'
'Hu, Kui'
'He, Yuanxiang'
'Zuo, Ziyi'
'Lv, Shiming'
'Geng, Shu'
'Pan, Li'
'Wang, Hongmei'
'Huang, Feng'

_publ_section_title
;
 Mechanism-controlled switchable regioselective O- and N-cyclization
 alkenylation of alkenylbenzamides via dual photoredox and cobalt
 catalysis
;
_journal_issue 44
_journal_name_full 'Green Chemistry'
_journal_page_first 14328
_journal_page_last 14337
_journal_paper_doi 10.1039/D5GC04510J
_journal_volume 27
_journal_year 2025
_chemical_formula_moiety 'C15 H13 N O S'
_chemical_formula_sum 'C15 H13 N O S'
_chemical_formula_weight 255.32
_space_group_crystal_system monoclinic
_space_group_IT_number 14
_space_group_name_Hall '-P 2yn'
_space_group_name_H-M_alt 'P 1 21/n 1'
_atom_sites_solution_hydrogens mixed
_atom_sites_solution_primary direct
_audit_creation_date 2024-03-29
_audit_creation_method
;
Olex2 1.5
(compiled 2022.04.07 svn.rca3783a0 for OlexSys, GUI svn.r6498)
;
_audit_update_record
;
2025-02-18 deposited with the CCDC.	2025-10-02 downloaded from the CCDC.
;
_cell_angle_alpha 90
_cell_angle_beta 92.4620(10)
_cell_angle_gamma 90
_cell_formula_units_Z 4
_cell_length_a 6.22690(10)
_cell_length_b 13.1586(3)
_cell_length_c 15.0552(4)
_cell_measurement_reflns_used 6926
_cell_measurement_temperature 150.00
_cell_measurement_theta_max 74.681
_cell_measurement_theta_min 4.465
_cell_volume 1232.44(5)
_computing_cell_refinement 'SAINT V8.38A (Bruker, 2018)'
_computing_data_reduction 'SAINT V8.38A (Bruker, 2018)'
_computing_molecular_graphics 'Olex2 1.5 (Dolomanov et al., 2009)'
_computing_publication_material 'Olex2 1.5 (Dolomanov et al., 2009)'
_computing_structure_refinement 'SHELXL 2019/2 (Sheldrick, 2015)'
_computing_structure_solution 'SHELXS  (Sheldrick, 2008)'
_diffrn_ambient_temperature 150.00
_diffrn_measured_fraction_theta_full 0.998
_diffrn_measured_fraction_theta_max 0.996
_diffrn_measurement_device_type 'Bruker APEX-II CCD'
_diffrn_measurement_method '\f and \w scans'
_diffrn_radiation_monochromator graphite
_diffrn_radiation_type CuK\a
_diffrn_radiation_wavelength 1.54178
_diffrn_reflns_av_R_equivalents 0.0302
_diffrn_reflns_av_unetI/netI 0.0310
_diffrn_reflns_Laue_measured_fraction_full 0.998
_diffrn_reflns_Laue_measured_fraction_max 0.996
_diffrn_reflns_limit_h_max 7
_diffrn_reflns_limit_h_min -7
_diffrn_reflns_limit_k_max 16
_diffrn_reflns_limit_k_min -16
_diffrn_reflns_limit_l_max 18
_diffrn_reflns_limit_l_min -15
_diffrn_reflns_number 10964
_diffrn_reflns_point_group_measured_fraction_full 0.998
_diffrn_reflns_point_group_measured_fraction_max 0.996
_diffrn_reflns_theta_full 67.679
_diffrn_reflns_theta_max 74.672
_diffrn_reflns_theta_min 4.464
_diffrn_source_current 0.95
_diffrn_source_power 0.0475
_diffrn_source_voltage 50.0
_diffrn_standards_number 0
_exptl_absorpt_coefficient_mu 2.208
_exptl_absorpt_correction_T_max 0.0872
_exptl_absorpt_correction_T_min 0.0084
_exptl_absorpt_correction_type multi-scan
_exptl_absorpt_process_details
;
SADABS-2016/2 (Bruker,2016/2) was used for absorption correction.
wR2(int) was 0.1407 before and 0.0726 after correction.
The Ratio of minimum to maximum transmission is 0.0963.
The \l/2 correction factor is Not present.
;
_exptl_crystal_density_diffrn 1.376
_exptl_crystal_description block
_exptl_crystal_F_000 536
_exptl_crystal_size_max 0.27
_exptl_crystal_size_mid 0.25
_exptl_crystal_size_min 0.19
_refine_diff_density_max 0.769
_refine_diff_density_min -0.513
_refine_diff_density_rms 0.109
_refine_ls_extinction_method none
_refine_ls_goodness_of_fit_ref 1.083
_refine_ls_hydrogen_treatment mixed
_refine_ls_matrix_type full
_refine_ls_number_parameters 172
_refine_ls_number_reflns 2515
_refine_ls_number_restraints 2
_refine_ls_restrained_S_all 1.089
_refine_ls_R_factor_all 0.0812
_refine_ls_R_factor_gt 0.0801
_refine_ls_shift/su_max 0.001
_refine_ls_shift/su_mean 0.000
_refine_ls_structure_factor_coef Fsqd
_refine_ls_weighting_details 'w=1/[\s^2^(Fo^2^)+(0.1783P)^2^+0.4592P] where P=(Fo^2^+2Fc^2^)/3'
_refine_ls_weighting_scheme calc
_refine_ls_wR_factor_gt 0.2429
_refine_ls_wR_factor_ref 0.2459
_reflns_Friedel_coverage 0.000
_reflns_number_gt 2399
_reflns_number_total 2515
_reflns_threshold_expression 'I > 2\s(I)'
_cod_data_source_file d5gc04510j2.cif
_cod_data_source_block 1
_cod_depositor_comments 'Adding full bibliography for 7251123--7251124.cif.'
_cod_database_code 7251123
_shelx_shelxl_version_number 2019/2
_shelx_space_group_comment
;
The symmetry employed for this shelxl refinement is uniquely defined
by the following loop, which should always be used as a source of
symmetry information in preference to the above space-group names.
They are only intended as comments.
;
_shelx_estimated_absorpt_t_max 0.679
_shelx_estimated_absorpt_t_min 0.587
_olex2_refinement_description
;
1. Rigid bond restraints
 S1, C4
 with sigma for 1-2 distances of 0.001 and sigma for 1-3 distances of 0.002
 C3, C4
 with sigma for 1-2 distances of 0.001 and sigma for 1-3 distances of 0.002
2.a Ternary CH refined with riding coordinates:
 C12(H12)
2.b Aromatic/amide H refined with riding coordinates:
 C9(H9), C4(H4), C10(H10), C3(H3), C1(H1), C8(H8), C11(H11)
2.c Idealised Me refined as rotating group:
 C15(H15A,H15B,H15C)
;
_olex2_submission_special_instructions 'No special instructions were received'

loop_
_space_group_symop_operation_xyz
'x, y, z'
'-x+1/2, y+1/2, -z+1/2'
'-x, -y, -z'
'x-1/2, -y-1/2, z-1/2'

loop_
_atom_site_label
_atom_site_type_symbol
_atom_site_fract_x
_atom_site_fract_y
_atom_site_fract_z
_atom_site_U_iso_or_equiv
_atom_site_adp_type
_atom_site_occupancy
_atom_site_site_symmetry_order
_atom_site_calc_flag
_atom_site_refinement_flags_posn
_atom_site_refinement_flags_adp
_atom_site_refinement_flags_occupancy
_atom_site_disorder_assembly
_atom_site_disorder_group
S1 S 0.15077(14) 0.88317(6) 0.08975(5) 0.0645(4) Uani 1 1 d . U . . .
O1 O -0.3767(3) 0.94215(15) 0.34890(13) 0.0525(5) Uani 1 1 d . . . . .
N1 N -0.0350(4) 0.87403(17) 0.33458(15) 0.0479(6) Uani 1 1 d . . . . .
C2 C -0.0140(5) 0.88520(18) 0.24289(18) 0.0492(6) Uani 1 1 d . . . . .
C13 C 0.1955(4) 0.72325(19) 0.37264(16) 0.0458(6) Uani 1 1 d . . . . .
C7 C 0.0536(4) 0.84740(19) 0.48354(17) 0.0479(6) Uani 1 1 d . . . . .
C9 C 0.0349(4) 0.8459(2) 0.64194(17) 0.0501(6) Uani 1 1 d . . . . .
H9 H 0.097775 0.831626 0.699190 0.060 Uiso 1 1 calc R U . . .
C4 C -0.1146(5) 0.92059(18) 0.09176(17) 0.0488(5) Uani 1 1 d . U . . .
H4 H -0.202039 0.940075 0.041347 0.059 Uiso 1 1 calc R U . . .
C10 C -0.1746(5) 0.8883(2) 0.63308(19) 0.0534(7) Uani 1 1 d . . . . .
H10 H -0.251882 0.902694 0.684663 0.064 Uiso 1 1 calc R U . . .
C3 C -0.1819(5) 0.9176(2) 0.18110(18) 0.0533(6) Uani 1 1 d . U . . .
H3 H -0.322551 0.935195 0.197845 0.064 Uiso 1 1 calc R U . . .
C5 C -0.2088(4) 0.9065(2) 0.38057(19) 0.0485(6) Uani 1 1 d . . . . .
C1 C 0.1781(5) 0.8653(2) 0.20115(19) 0.0547(7) Uani 1 1 d . . . . .
H1 H 0.307576 0.844472 0.231466 0.066 Uiso 1 1 calc R U . . .
C14 C 0.3988(5) 0.6936(2) 0.37276(19) 0.0508(6) Uani 1 1 d . . . . .
C6 C -0.1497(5) 0.88813(18) 0.47570(18) 0.0487(6) Uani 1 1 d . . . . .
C15 C 0.0107(5) 0.6518(2) 0.3599(2) 0.0571(7) Uani 1 1 d . . . . .
H15A H 0.064468 0.581865 0.357804 0.086 Uiso 1 1 calc R U . . .
H15B H -0.068560 0.667691 0.303959 0.086 Uiso 1 1 calc R U . . .
H15C H -0.085097 0.658866 0.409462 0.086 Uiso 1 1 calc R U . . .
C8 C 0.1489(4) 0.8251(2) 0.56496(19) 0.0518(6) Uani 1 1 d . . . . .
H8 H 0.288850 0.796340 0.569503 0.062 Uiso 1 1 calc R U . . .
C12 C 0.1419(4) 0.83395(19) 0.39165(17) 0.0468(6) Uani 1 1 d . . . . .
H12 H 0.272832 0.877067 0.385928 0.056 Uiso 1 1 calc R U . . .
C11 C -0.2673(4) 0.9090(2) 0.54930(18) 0.0498(6) Uani 1 1 d . . . . .
H11 H -0.407928 0.936846 0.542854 0.060 Uiso 1 1 calc R U . . .
H14A H 0.510(6) 0.735(3) 0.381(2) 0.054(8) Uiso 1 1 d . . . . .
H14B H 0.444(5) 0.632(3) 0.370(2) 0.047(8) Uiso 1 1 d . . . . .

loop_
_atom_site_aniso_label
_atom_site_aniso_U_11
_atom_site_aniso_U_22
_atom_site_aniso_U_33
_atom_site_aniso_U_23
_atom_site_aniso_U_13
_atom_site_aniso_U_12
S1 0.0765(6) 0.0631(6) 0.0544(5) 0.0036(3) 0.0086(4) 0.0037(3)
O1 0.0443(9) 0.0552(10) 0.0579(11) 0.0031(8) 0.0026(7) 0.0063(7)
N1 0.0468(11) 0.0492(11) 0.0480(12) 0.0016(8) 0.0038(9) 0.0032(8)
C2 0.0595(15) 0.0439(13) 0.0443(13) 0.0011(9) 0.0044(11) -0.0035(10)
C13 0.0482(12) 0.0455(12) 0.0437(12) 0.0016(9) 0.0035(9) 0.0015(9)
C7 0.0509(13) 0.0438(13) 0.0493(13) -0.0026(10) 0.0063(10) -0.0036(10)
C9 0.0568(14) 0.0493(14) 0.0445(13) -0.0029(10) 0.0059(10) -0.0027(10)
C4 0.0672(11) 0.0367(11) 0.0424(11) -0.0001(9) -0.0007(10) -0.0058(9)
C10 0.0644(16) 0.0472(13) 0.0491(14) -0.0023(10) 0.0095(12) -0.0025(10)
C3 0.0567(14) 0.0534(14) 0.0498(12) 0.0016(11) 0.0027(10) -0.0012(11)
C5 0.0455(12) 0.0440(12) 0.0563(14) -0.0001(11) 0.0059(10) -0.0012(9)
C1 0.0592(15) 0.0560(14) 0.0490(14) 0.0059(11) 0.0049(11) 0.0045(11)
C14 0.0511(14) 0.0474(14) 0.0542(14) 0.0006(11) 0.0049(11) 0.0039(11)
C6 0.0514(13) 0.0442(12) 0.0507(14) -0.0014(9) 0.0050(11) -0.0029(9)
C15 0.0532(14) 0.0492(14) 0.0692(18) -0.0044(12) 0.0038(12) -0.0013(11)
C8 0.0532(14) 0.0484(13) 0.0537(14) -0.0005(11) 0.0033(11) -0.0017(10)
C12 0.0450(12) 0.0465(13) 0.0491(13) 0.0008(10) 0.0043(10) 0.0008(9)
C11 0.0489(13) 0.0470(13) 0.0541(14) 0.0000(10) 0.0092(10) -0.0004(10)

loop_
_atom_type_symbol
_atom_type_description
_atom_type_scat_dispersion_real
_atom_type_scat_dispersion_imag
_atom_type_scat_source
C C 0.0181 0.0091 'International Tables Vol C Tables 4.2.6.8 and 6.1.1.4'
H H 0.0000 0.0000 'International Tables Vol C Tables 4.2.6.8 and 6.1.1.4'
N N 0.0311 0.0180 'International Tables Vol C Tables 4.2.6.8 and 6.1.1.4'
O O 0.0492 0.0322 'International Tables Vol C Tables 4.2.6.8 and 6.1.1.4'
S S 0.3331 0.5567 'International Tables Vol C Tables 4.2.6.8 and 6.1.1.4'

loop_
_geom_angle_atom_site_label_1
_geom_angle_atom_site_label_2
_geom_angle_atom_site_label_3
_geom_angle
_geom_angle_site_symmetry_1
_geom_angle_site_symmetry_3
_geom_angle_publ_flag
C1 S1 C4 94.45(14) . . ?
C2 N1 C12 121.1(2) . . ?
C5 N1 C2 124.9(2) . . ?
C5 N1 C12 113.8(2) . . ?
N1 C2 C3 125.0(3) . . ?
C1 C2 N1 122.8(3) . . ?
C1 C2 C3 112.2(2) . . ?
C14 C13 C15 123.1(2) . . ?
C14 C13 C12 119.9(2) . . ?
C15 C13 C12 116.9(2) . . ?
C6 C7 C12 109.6(2) . . ?
C8 C7 C6 121.5(3) . . ?
C8 C7 C12 129.0(2) . . ?
C10 C9 H9 120.3 . . ?
C8 C9 H9 120.3 . . ?
C8 C9 C10 119.4(3) . . ?
S1 C4 H4 125.4 . . ?
C3 C4 S1 109.2(2) . . ?
C3 C4 H4 125.4 . . ?
C9 C10 H10 119.8 . . ?
C11 C10 C9 120.4(3) . . ?
C11 C10 H10 119.8 . . ?
C2 C3 H3 123.7 . . ?
C4 C3 C2 112.6(3) . . ?
C4 C3 H3 123.7 . . ?
O1 C5 N1 126.8(3) . . ?
O1 C5 C6 127.7(2) . . ?
N1 C5 C6 105.5(2) . . ?
S1 C1 H1 124.2 . . ?
C2 C1 S1 111.5(2) . . ?
C2 C1 H1 124.2 . . ?
C13 C14 H14A 124(2) . . ?
C13 C14 H14B 126(2) . . ?
H14A C14 H14B 109(3) . . ?
C7 C6 C5 109.6(2) . . ?
C7 C6 C11 121.8(3) . . ?
C11 C6 C5 128.6(3) . . ?
C13 C15 H15A 109.5 . . ?
C13 C15 H15B 109.5 . . ?
C13 C15 H15C 109.5 . . ?
H15A C15 H15B 109.5 . . ?
H15A C15 H15C 109.5 . . ?
H15B C15 H15C 109.5 . . ?
C7 C8 C9 118.6(3) . . ?
C7 C8 H8 120.7 . . ?
C9 C8 H8 120.7 . . ?
N1 C12 C13 113.5(2) . . ?
N1 C12 C7 101.5(2) . . ?
N1 C12 H12 109.9 . . ?
C13 C12 H12 109.9 . . ?
C7 C12 C13 111.9(2) . . ?
C7 C12 H12 109.9 . . ?
C10 C11 H11 120.8 . . ?
C6 C11 C10 118.3(3) . . ?
C6 C11 H11 120.8 . . ?

loop_
_geom_bond_atom_site_label_1
_geom_bond_atom_site_label_2
_geom_bond_distance
_geom_bond_site_symmetry_2
_geom_bond_publ_flag
S1 C4 1.726(3) . ?
S1 C1 1.695(3) . ?
O1 C5 1.224(3) . ?
N1 C2 1.400(4) . ?
N1 C5 1.378(3) . ?
N1 C12 1.466(3) . ?
C2 C3 1.435(4) . ?
C2 C1 1.399(4) . ?
C13 C14 1.324(4) . ?
C13 C15 1.492(4) . ?
C13 C12 1.524(3) . ?
C7 C6 1.375(4) . ?
C7 C8 1.370(4) . ?
C7 C12 1.521(3) . ?
C9 H9 0.9500 . ?
C9 C10 1.420(4) . ?
C9 C8 1.412(4) . ?
C4 H4 0.9500 . ?
C4 C3 1.427(4) . ?
C10 H10 0.9500 . ?
C10 C11 1.391(4) . ?
C3 H3 0.9500 . ?
C5 C6 1.483(4) . ?
C1 H1 0.9500 . ?
C14 H14A 0.88(4) . ?
C14 H14B 0.86(3) . ?
C6 C11 1.382(4) . ?
C15 H15A 0.9800 . ?
C15 H15B 0.9800 . ?
C15 H15C 0.9800 . ?
C8 H8 0.9500 . ?
C12 H12 1.0000 . ?
C11 H11 0.9500 . ?

loop_
_geom_torsion_atom_site_label_1
_geom_torsion_atom_site_label_2
_geom_torsion_atom_site_label_3
_geom_torsion_atom_site_label_4
_geom_torsion
_geom_torsion_site_symmetry_1
_geom_torsion_site_symmetry_2
_geom_torsion_site_symmetry_3
_geom_torsion_site_symmetry_4
_geom_torsion_publ_flag
S1 C4 C3 C2 0.1(3) . . . . ?
O1 C5 C6 C7 -179.8(3) . . . . ?
O1 C5 C6 C11 -1.7(5) . . . . ?
N1 C2 C3 C4 -179.2(2) . . . . ?
N1 C2 C1 S1 178.65(19) . . . . ?
N1 C5 C6 C7 0.7(3) . . . . ?
N1 C5 C6 C11 178.9(3) . . . . ?
C2 N1 C5 O1 6.2(4) . . . . ?
C2 N1 C5 C6 -174.3(2) . . . . ?
C2 N1 C12 C13 -65.9(3) . . . . ?
C2 N1 C12 C7 173.9(2) . . . . ?
C7 C6 C11 C10 0.3(4) . . . . ?
C9 C10 C11 C6 -0.6(4) . . . . ?
C4 S1 C1 C2 1.2(2) . . . . ?
C10 C9 C8 C7 0.4(4) . . . . ?
C3 C2 C1 S1 -1.4(3) . . . . ?
C5 N1 C2 C3 -10.1(4) . . . . ?
C5 N1 C2 C1 169.9(3) . . . . ?
C5 N1 C12 C13 119.5(2) . . . . ?
C5 N1 C12 C7 -0.7(3) . . . . ?
C5 C6 C11 C10 -177.6(2) . . . . ?
C1 S1 C4 C3 -0.7(2) . . . . ?
C1 C2 C3 C4 0.8(3) . . . . ?
C14 C13 C12 N1 139.2(2) . . . . ?
C14 C13 C12 C7 -106.6(3) . . . . ?
C6 C7 C8 C9 -0.7(4) . . . . ?
C6 C7 C12 N1 1.2(3) . . . . ?
C6 C7 C12 C13 -120.2(2) . . . . ?
C15 C13 C12 N1 -44.3(3) . . . . ?
C15 C13 C12 C7 69.8(3) . . . . ?
C8 C7 C6 C5 178.6(2) . . . . ?
C8 C7 C6 C11 0.3(4) . . . . ?
C8 C7 C12 N1 -178.6(2) . . . . ?
C8 C7 C12 C13 60.0(3) . . . . ?
C8 C9 C10 C11 0.2(4) . . . . ?
C12 N1 C2 C3 175.9(2) . . . . ?
C12 N1 C2 C1 -4.1(4) . . . . ?
C12 N1 C5 O1 -179.4(2) . . . . ?
C12 N1 C5 C6 0.1(3) . . . . ?
C12 C7 C6 C5 -1.2(3) . . . . ?
C12 C7 C6 C11 -179.5(2) . . . . ?
C12 C7 C8 C9 179.1(2) . . . . ?
